data_4300511
_journal_name_full 'Inorganic Chemistry'
_journal_paper_doi 10.1021/ic051471v
_journal_year 2006
_chemical_formula_sum 'C101 H92 Cl5 Fe2 N2 O8'
_chemical_formula_weight 1750.72
_space_group_IT_number 14
_symmetry_cell_setting monoclinic
_symmetry_space_group_name_Hall '-P 2ybc'
_symmetry_space_group_name_H-M 'P 1 21/c 1'
_cell_angle_alpha 90.00
_cell_angle_beta 117.387(6)
_cell_angle_gamma 90.00
_cell_formula_units_Z 2
_cell_length_a 15.219(2)
_cell_length_b 10.8186(16)
_cell_length_c 29.434(4)
_cell_measurement_temperature 173(2)
_cell_volume 4303.1(10)
_diffrn_ambient_temperature 173(2)
_exptl_crystal_density_diffrn 1.351
_cod_depositor_comments
;
The following automatic conversions were performed:
'_symmetry_cell_setting' value 'Monoclinic' changed to 'monoclinic'
according to '/home/saulius/struct/CIF-dictionaries/cif_core.dic'
dictionary named 'cif_core.dic' version 2.4.1 from 2010-06-29.

Automatic conversion script
Id: cif_fix_enum 1527 2010-12-29 10:47:43Z saulius 
;
_cod_original_sg_symbol_H-M 'P 21/c'
_cod_database_code 4300511

loop_
_symmetry_equiv_pos_as_xyz
'x, y, z'
'-x, y+1/2, -z+1/2'
'-x, -y, -z'
'x, -y-1/2, z-1/2'

loop_
_atom_site_label
_atom_site_type_symbol
_atom_site_fract_x
_atom_site_fract_y
_atom_site_fract_z
_atom_site_U_iso_or_equiv
_atom_site_adp_type
_atom_site_occupancy
_atom_site_symmetry_multiplicity
_atom_site_calc_flag
_atom_site_refinement_flags
_atom_site_disorder_assembly
_atom_site_disorder_group
Fe1 Fe 0.02085(4) 0.66417(5) 0.54612(2) 0.02156(17) Uani 1 1 d . . .
N1 N -0.0819(2) 0.8124(3) 0.51116(12) 0.0244(7) Uani 1 1 d . . .
O1 O -0.0619(2) 0.5219(3) 0.54236(12) 0.0312(7) Uani 1 1 d . . .
O2 O 0.0750(2) 0.6602(3) 0.49543(11) 0.0317(7) Uani 1 1 d . . .
O3 O 0.1026(2) 0.7638(3) 0.60999(10) 0.0295(7) Uani 1 1 d . . .
O4 O 0.1699(2) 0.5794(3) 0.62239(11) 0.0347(7) Uani 1 1 d . . .
C1 C -0.0814(3) 0.8704(4) 0.47097(15) 0.0288(9) Uani 1 1 d . . .
H1A H -0.0492 0.8311 0.4539 0.019(10) Uiso 1 1 d R . .
C2 C -0.1252(3) 0.9837(4) 0.45309(16) 0.0324(10) Uani 1 1 d . . .
H2A H -0.1242 1.0211 0.4241 0.034(12) Uiso 1 1 d R . .
C3 C -0.1711(3) 1.0406(4) 0.47855(16) 0.0362(11) Uani 1 1 d . . .
H3A H -0.1980 1.1213 0.4691 0.036(13) Uiso 1 1 d R . .
C4 C -0.1762(3) 0.9796(4) 0.51813(17) 0.0352(10) Uani 1 1 d . . .
H4B H -0.2109 1.0157 0.5346 0.028(11) Uiso 1 1 d R . .
C5 C -0.1319(3) 0.8650(4) 0.53398(15) 0.0279(9) Uani 1 1 d . . .
C6 C -0.1340(3) 0.7950(4) 0.57775(17) 0.0338(10) Uani 1 1 d . . .
H6A H -0.1464 0.7066 0.5683 0.023(11) Uiso 1 1 d R . .
H6B H -0.0681 0.8014 0.6079 0.035(13) Uiso 1 1 d R . .
C7 C -0.2115(4) 0.8398(5) 0.59295(19) 0.0424(12) Uani 1 1 d . . .
H7A H -0.2084 0.7901 0.6215 0.056(16) Uiso 1 1 d R . .
H7B H -0.1989 0.9267 0.6033 0.047(15) Uiso 1 1 d R . .
H7C H -0.2774 0.8318 0.5637 0.066(18) Uiso 1 1 d R . .
C8 C 0.1656(3) 0.6836(4) 0.63820(16) 0.0257(9) Uani 1 1 d . . .
C9 C 0.2340(3) 0.7232(4) 0.69268(15) 0.0266(9) Uani 1 1 d . . .
C10 C 0.1958(3) 0.7426(4) 0.72734(15) 0.0283(9) Uani 1 1 d . . .
C11 C 0.2591(4) 0.7843(4) 0.77633(16) 0.0356(10) Uani 1 1 d . . .
H11A H 0.2339 0.7978 0.8001 0.041(13) Uiso 1 1 d R . .
C12 C 0.3579(4) 0.8065(5) 0.79114(17) 0.0387(11) Uani 1 1 d . . .
H12A H 0.3999 0.8369 0.8245 0.042(14) Uiso 1 1 d R . .
C13 C 0.3948(3) 0.7840(5) 0.75729(17) 0.0374(11) Uani 1 1 d . . .
H13A H 0.4632 0.7974 0.7679 0.042(14) Uiso 1 1 d R . .
C14 C 0.3345(3) 0.7420(4) 0.70788(16) 0.0306(9) Uani 1 1 d . . .
C15 C 0.0921(3) 0.7106(4) 0.71591(16) 0.0326(10) Uani 1 1 d . . .
C16 C 0.0499(3) 0.5983(4) 0.69349(16) 0.0349(10) Uani 1 1 d . . .
H16A H 0.0860 0.5433 0.6831 0.033(12) Uiso 1 1 d R . .
C17 C -0.0434(4) 0.5656(5) 0.68637(17) 0.0389(11) Uani 1 1 d . . .
H17A H -0.0716 0.4896 0.6700 0.029(12) Uiso 1 1 d R . .
C18 C -0.0965(3) 0.6418(5) 0.70242(17) 0.0370(11) Uani 1 1 d . . .
C19 C -0.0547(4) 0.7534(5) 0.72489(19) 0.0437(12) Uani 1 1 d . . .
H19A H -0.0906 0.8075 0.7357 0.039(13) Uiso 1 1 d R . .
C20 C 0.0377(4) 0.7879(5) 0.73155(18) 0.0373(11) Uani 1 1 d . . .
H20A H 0.0648 0.8651 0.7471 0.027(11) Uiso 1 1 d R . .
C21 C -0.1978(4) 0.6049(6) 0.6952(2) 0.0511(14) Uani 1 1 d . . .
H21A H -0.1914 0.5615 0.7258 0.077 Uiso 1 1 calc R . .
H21B H -0.2293 0.5502 0.6654 0.077 Uiso 1 1 calc R . .
H21C H -0.2385 0.6790 0.6896 0.077 Uiso 1 1 calc R . .
C22 C 0.3803(3) 0.7202(4) 0.67328(17) 0.0328(10) Uani 1 1 d . . .
C23 C 0.3487(3) 0.7815(5) 0.62756(18) 0.0410(12) Uani 1 1 d . . .
H23A H 0.2941 0.8366 0.6164 0.051(15) Uiso 1 1 d R . .
C24 C 0.3962(4) 0.7643(6) 0.59785(19) 0.0500(14) Uani 1 1 d . . .
H24A H 0.3730 0.8073 0.5663 0.045(14) Uiso 1 1 d R . .
C25 C 0.4762(3) 0.6862(6) 0.6127(2) 0.0514(15) Uani 1 1 d . . .
C26 C 0.5077(4) 0.6251(6) 0.6585(2) 0.0563(15) Uani 1 1 d . . .
H26A H 0.5631 0.5714 0.6697 0.09(2) Uiso 1 1 d R . .
C27 C 0.4608(4) 0.6403(5) 0.6890(2) 0.0460(13) Uani 1 1 d . . .
H27A H 0.4836 0.5968 0.7204 0.057(16) Uiso 1 1 d R . .
C28 C 0.5274(4) 0.6649(8) 0.5800(2) 0.077(2) Uani 1 1 d . . .
H28A H 0.5983 0.6817 0.6001 0.116 Uiso 1 1 calc R . .
H28B H 0.4993 0.7203 0.5503 0.116 Uiso 1 1 calc R . .
H28C H 0.5179 0.5789 0.5682 0.116 Uiso 1 1 calc R . .
C29 C 0.0930(3) 0.5861(4) 0.46780(15) 0.0251(9) Uani 1 1 d . . .
C30 C 0.1592(3) 0.6318(4) 0.44590(15) 0.0268(9) Uani 1 1 d . . .
C31 C 0.2557(3) 0.5842(5) 0.46590(17) 0.0349(10) Uani 1 1 d . . .
C32 C 0.3168(4) 0.6289(5) 0.44590(18) 0.0445(13) Uani 1 1 d . . .
H32A H 0.3828 0.5992 0.4594 0.048(15) Uiso 1 1 d R . .
C33 C 0.2843(4) 0.7154(6) 0.4077(2) 0.0517(14) Uani 1 1 d . . .
H33A H 0.3277 0.7452 0.3950 0.057(16) Uiso 1 1 d R . .
C34 C 0.1888(4) 0.7594(5) 0.38714(19) 0.0423(12) Uani 1 1 d . . .
H34A H 0.1664 0.8177 0.3600 0.039(13) Uiso 1 1 d R . .
C35 C 0.1245(3) 0.7189(4) 0.40590(16) 0.0312(10) Uani 1 1 d . . .
C36 C 0.2933(3) 0.4864(4) 0.50542(17) 0.0334(10) Uani 1 1 d . . .
C37 C 0.2789(3) 0.4857(5) 0.54866(17) 0.0364(11) Uani 1 1 d . . .
H37A H 0.2448 0.5525 0.5545 0.031(12) Uiso 1 1 d R . .
C38 C 0.3132(4) 0.3896(5) 0.58350(19) 0.0441(12) Uani 1 1 d . . .
H38A H 0.3014 0.3913 0.6125 0.053(15) Uiso 1 1 d R . .
C39 C 0.3638(4) 0.2911(5) 0.5769(2) 0.0477(13) Uani 1 1 d . . .
C40 C 0.3821(4) 0.2939(6) 0.5350(2) 0.0533(14) Uani 1 1 d . . .
H40A H 0.4189 0.2289 0.5302 0.063(17) Uiso 1 1 d R . .
C41 C 0.3479(4) 0.3889(5) 0.5002(2) 0.0460(13) Uani 1 1 d . . .
H41A H 0.3615 0.3882 0.4717 0.053(16) Uiso 1 1 d R . .
C42 C 0.3966(5) 0.1834(6) 0.6133(3) 0.0698(18) Uani 1 1 d . . .
H42A H 0.4579 0.1488 0.6154 0.105 Uiso 1 1 calc R . .
H42B H 0.3450 0.1198 0.6010 0.105 Uiso 1 1 calc R . .
H42C H 0.4083 0.2114 0.6473 0.105 Uiso 1 1 calc R . .
C43 C 0.0211(3) 0.7660(4) 0.38096(15) 0.0303(10) Uani 1 1 d . . .
C44 C -0.0603(4) 0.6916(4) 0.37020(16) 0.0327(10) Uani 1 1 d . . .
H44A H -0.0503 0.6074 0.3806 0.015(9) Uiso 1 1 d R . .
C45 C -0.1554(4) 0.7369(4) 0.34497(17) 0.0366(11) Uani 1 1 d . . .
H45A H -0.2095 0.6830 0.3378 0.057(17) Uiso 1 1 d R . .
C46 C -0.1732(4) 0.8598(5) 0.32974(17) 0.0414(12) Uani 1 1 d . . .
C47 C -0.0933(4) 0.9354(5) 0.34063(18) 0.0436(12) Uani 1 1 d . . .
H47A H -0.1037 1.0201 0.3312 0.053(15) Uiso 1 1 d R . .
C48 C 0.0016(4) 0.8898(4) 0.36509(17) 0.0406(12) Uani 1 1 d . . .
H48A H 0.0555 0.9436 0.3715 0.046(15) Uiso 1 1 d R . .
C49 C -0.2771(2) 0.9094(3) 0.30195(12) 0.0601(16) Uani 1 1 d . . .
H49A H -0.2854 0.9772 0.3218 0.090 Uiso 1 1 calc R . .
H49B H -0.3243 0.8433 0.2978 0.090 Uiso 1 1 calc R . .
H49C H -0.2893 0.9400 0.2682 0.090 Uiso 1 1 calc R . .
C1S C 0.46838(19) 1.0205(2) 0.4523(2) 0.142(10) Uani 0.50 1 d PR . .
H1S1 H 0.4205 1.0859 0.4326 0.171 Uiso 0.50 1 calc PR . .
H1S2 H 0.4916 0.9770 0.4302 0.171 Uiso 0.50 1 calc PR . .
Cl1 Cl 0.4211(2) 0.9167(3) 0.4835(2) 0.189(3) Uani 0.50 1 d PR . .
C2S C -0.40514(19) 0.5299(2) 0.19029(10) 0.083(4) Uani 0.583(6) 1 d PRD A 1
H2S1 H -0.4651 0.5824 0.1751 0.100 Uiso 0.583(6) 1 calc PR A 1
H2S2 H -0.4226 0.4480 0.1988 0.100 Uiso 0.583(6) 1 calc PR A 1
Cl3 Cl -0.35001(19) 0.5159(2) 0.14822(10) 0.164(3) Uani 0.583(6) 1 d PRD A 1
Cl4 Cl -0.31287(19) 0.5982(2) 0.24266(11) 0.200(4) Uani 0.583(6) 1 d PRD A 1
C3S C -0.31937(19) 0.5166(2) 0.22116(11) 0.079(5) Uani 0.417(6) 1 d PRD A 2
H3S1 H -0.2638 0.5510 0.2523 0.095 Uiso 0.417(6) 1 calc PR A 2
H3S2 H -0.3225 0.4271 0.2272 0.095 Uiso 0.417(6) 1 calc PR A 2
Cl5 Cl -0.29212(19) 0.5315(2) 0.17501(10) 0.198(5) Uani 0.417(6) 1 d PRD A 2
Cl6 Cl -0.42843(19) 0.5837(2) 0.21548(11) 0.119(3) Uani 0.417(6) 1 d PRD A 2

loop_
_atom_site_aniso_label
_atom_site_aniso_U_11
_atom_site_aniso_U_22
_atom_site_aniso_U_33
_atom_site_aniso_U_23
_atom_site_aniso_U_13
_atom_site_aniso_U_12
Fe1 0.0259(3) 0.0205(3) 0.0216(3) -0.0014(2) 0.0138(2) 0.0007(2)
N1 0.0233(17) 0.0262(18) 0.0223(17) 0.0001(13) 0.0095(14) 0.0002(14)
O1 0.0341(17) 0.0203(15) 0.0433(18) -0.0005(13) 0.0213(14) -0.0037(12)
O2 0.0424(18) 0.0321(16) 0.0316(16) 0.0033(13) 0.0264(14) 0.0067(14)
O3 0.0288(16) 0.0317(16) 0.0235(14) 0.0009(12) 0.0082(13) 0.0011(13)
O4 0.0431(18) 0.0309(17) 0.0363(17) -0.0081(13) 0.0235(15) -0.0013(14)
C1 0.031(2) 0.029(2) 0.024(2) -0.0035(17) 0.0108(18) -0.0008(17)
C2 0.035(2) 0.033(2) 0.024(2) 0.0052(18) 0.0094(19) 0.0024(19)
C3 0.040(3) 0.032(2) 0.028(2) 0.0041(19) 0.009(2) 0.009(2)
C4 0.036(3) 0.039(3) 0.030(2) -0.0049(19) 0.016(2) 0.011(2)
C5 0.028(2) 0.031(2) 0.025(2) -0.0039(17) 0.0125(18) 0.0000(17)
C6 0.038(3) 0.036(3) 0.033(2) 0.0070(19) 0.022(2) 0.009(2)
C7 0.043(3) 0.051(3) 0.046(3) 0.004(2) 0.031(3) 0.007(2)
C8 0.027(2) 0.027(2) 0.031(2) -0.0024(17) 0.0193(18) -0.0030(17)
C9 0.032(2) 0.023(2) 0.025(2) 0.0002(16) 0.0138(18) 0.0031(17)
C10 0.036(2) 0.026(2) 0.025(2) -0.0005(17) 0.0158(19) -0.0009(18)
C11 0.045(3) 0.041(3) 0.024(2) -0.0025(19) 0.019(2) -0.001(2)
C12 0.040(3) 0.046(3) 0.021(2) -0.0039(19) 0.007(2) -0.001(2)
C13 0.029(2) 0.049(3) 0.028(2) 0.003(2) 0.0079(19) 0.001(2)
C14 0.031(2) 0.033(2) 0.026(2) 0.0037(18) 0.0117(19) 0.0057(18)
C15 0.038(3) 0.040(3) 0.023(2) -0.0015(18) 0.0167(19) 0.000(2)
C16 0.045(3) 0.037(3) 0.030(2) -0.0005(19) 0.024(2) 0.000(2)
C17 0.052(3) 0.037(3) 0.032(2) -0.003(2) 0.024(2) -0.011(2)
C18 0.040(3) 0.047(3) 0.029(2) 0.005(2) 0.021(2) -0.004(2)
C19 0.047(3) 0.048(3) 0.050(3) -0.005(2) 0.034(3) 0.005(2)
C20 0.044(3) 0.041(3) 0.037(3) -0.011(2) 0.027(2) -0.005(2)
C21 0.046(3) 0.061(4) 0.055(3) 0.006(3) 0.031(3) -0.009(3)
C22 0.021(2) 0.045(3) 0.033(2) -0.006(2) 0.0119(19) 0.0001(19)
C23 0.027(2) 0.065(3) 0.033(2) 0.003(2) 0.015(2) 0.008(2)
C24 0.030(3) 0.090(4) 0.029(3) -0.001(3) 0.012(2) 0.003(3)
C25 0.025(2) 0.088(4) 0.042(3) -0.025(3) 0.015(2) -0.006(3)
C26 0.033(3) 0.072(4) 0.062(4) -0.014(3) 0.020(3) 0.013(3)
C27 0.039(3) 0.053(3) 0.047(3) 0.007(2) 0.020(2) 0.014(2)
C28 0.038(3) 0.148(7) 0.053(3) -0.029(4) 0.026(3) 0.003(4)
C29 0.022(2) 0.030(2) 0.021(2) 0.0008(16) 0.0082(17) 0.0043(17)
C30 0.034(2) 0.026(2) 0.027(2) -0.0073(16) 0.0194(19) -0.0060(17)
C31 0.036(3) 0.048(3) 0.028(2) -0.010(2) 0.021(2) -0.005(2)
C32 0.032(3) 0.072(4) 0.034(3) -0.003(2) 0.020(2) -0.003(2)
C33 0.051(3) 0.080(4) 0.041(3) -0.003(3) 0.035(3) -0.018(3)
C34 0.052(3) 0.050(3) 0.034(3) 0.000(2) 0.028(2) -0.009(2)
C35 0.040(3) 0.033(2) 0.026(2) -0.0072(18) 0.020(2) -0.0092(19)
C36 0.024(2) 0.047(3) 0.031(2) -0.006(2) 0.0143(19) -0.0036(19)
C37 0.030(2) 0.047(3) 0.032(2) -0.002(2) 0.014(2) 0.001(2)
C38 0.035(3) 0.062(3) 0.036(3) 0.002(2) 0.016(2) -0.004(2)
C39 0.034(3) 0.053(3) 0.047(3) 0.005(2) 0.011(2) -0.002(2)
C40 0.041(3) 0.062(4) 0.055(3) -0.005(3) 0.021(3) 0.012(3)
C41 0.039(3) 0.060(3) 0.046(3) -0.003(3) 0.026(2) 0.007(2)
C42 0.060(4) 0.066(4) 0.065(4) 0.014(3) 0.013(3) 0.000(3)
C43 0.046(3) 0.031(2) 0.0186(19) -0.0043(17) 0.0189(19) -0.0045(19)
C44 0.052(3) 0.020(2) 0.030(2) -0.0049(17) 0.022(2) -0.0057(19)
C45 0.042(3) 0.038(3) 0.028(2) 0.0001(19) 0.014(2) 0.002(2)
C46 0.055(3) 0.045(3) 0.026(2) 0.005(2) 0.021(2) 0.011(2)
C47 0.068(4) 0.030(3) 0.037(3) 0.005(2) 0.028(3) 0.006(2)
C48 0.060(3) 0.035(3) 0.030(2) -0.002(2) 0.024(2) -0.011(2)
C49 0.066(4) 0.059(4) 0.055(3) 0.013(3) 0.028(3) 0.022(3)
C1S 0.144(18) 0.062(10) 0.29(3) 0.038(14) 0.16(2) 0.051(11)
Cl1 0.094(4) 0.171(7) 0.260(9) -0.042(6) 0.043(5) 0.027(4)
C2S 0.048(7) 0.044(6) 0.116(11) 0.021(7) 0.001(7) 0.004(5)
Cl3 0.296(8) 0.084(3) 0.263(7) 0.055(3) 0.260(7) 0.051(4)
Cl4 0.193(6) 0.096(4) 0.143(5) -0.023(3) -0.068(4) 0.030(4)
C3S 0.091(14) 0.070(12) 0.084(13) -0.002(10) 0.046(11) 0.015(10)
Cl5 0.283(13) 0.152(8) 0.267(12) 0.045(8) 0.218(12) -0.020(8)
Cl6 0.128(5) 0.111(5) 0.164(6) 0.044(4) 0.106(5) 0.073(4)

loop_
_geom_bond_atom_site_label_1
_geom_bond_atom_site_label_2
_geom_bond_distance
_geom_bond_site_symmetry_2
_geom_bond_publ_flag
Fe1 O1 1.959(3) . ?
Fe1 O2 2.010(3) . ?
Fe1 O3 2.023(3) . ?
Fe1 N1 2.143(3) . ?
Fe1 C6 3.232(4) . ?
Fe1 Fe1 4.3366(12) 3_566 ?
N1 C1 1.342(5) . ?
N1 C5 1.350(5) . ?
O1 C29 1.245(5) 3_566 ?
O2 C29 1.258(5) . ?
O3 C8 1.276(5) . ?
O4 C8 1.233(5) . ?
C1 C2 1.378(6) . ?
C2 C3 1.383(6) . ?
C3 C4 1.372(6) . ?
C4 C5 1.386(6) . ?
C5 C6 1.508(6) . ?
C6 C7 1.520(6) . ?
C8 C9 1.518(6) . ?
C9 C14 1.397(6) . ?
C9 C10 1.402(6) . ?
C10 C11 1.390(6) . ?
C10 C15 1.496(6) . ?
C11 C12 1.381(7) . ?
C12 C13 1.372(7) . ?
C13 C14 1.392(6) . ?
C14 C22 1.494(6) . ?
C15 C16 1.390(6) . ?
C15 C20 1.395(6) . ?
C16 C17 1.383(6) . ?
C17 C18 1.381(7) . ?
C18 C19 1.382(7) . ?
C18 C21 1.510(6) . ?
C19 C20 1.380(7) . ?
C22 C23 1.374(7) . ?
C22 C27 1.393(6) . ?
C23 C24 1.380(6) . ?
C24 C25 1.378(7) . ?
C25 C26 1.374(8) . ?
C25 C28 1.509(7) . ?
C26 C27 1.389(7) . ?
C29 O1 1.245(5) 3_566 ?
C29 C30 1.508(6) . ?
C30 C31 1.405(6) . ?
C30 C35 1.407(6) . ?
C31 C32 1.395(6) . ?
C31 C36 1.479(7) . ?
C32 C33 1.370(8) . ?
C33 C34 1.378(8) . ?
C34 C35 1.396(6) . ?
C35 C43 1.488(6) . ?
C36 C37 1.387(6) . ?
C36 C41 1.394(7) . ?
C37 C38 1.383(7) . ?
C38 C39 1.381(8) . ?
C39 C40 1.382(8) . ?
C39 C42 1.505(8) . ?
C40 C41 1.374(8) . ?
C43 C44 1.387(6) . ?
C43 C48 1.405(6) . ?
C44 C45 1.377(6) . ?
C45 C46 1.389(7) . ?
C46 C47 1.376(7) . ?
C46 C49 1.506(6) . ?
C47 C48 1.375(7) . ?
C1S Cl1 1.7970 . ?
C1S Cl1 1.985(8) 3_676 ?
Cl1 C1S 1.985(7) 3_676 ?
C2S Cl4 1.7036 . ?
C2S Cl3 1.7933 . ?
C3S Cl5 1.6003 . ?
C3S Cl6 1.7478 . ?
